data_1501722
loop_
_publ_author_name
'Naumov, Pan\<ce'
'Topcu, Yildiray'
'Eckert-Maksi\'c, Mirjana'
'Glasovac, Zoran'
'Pavo\<sevi\'c, Fabijan'
'Kochunnoonny, Manoj'
'Hara, Hideyuki'

_publ_section_title
;
 Photoinduced rearrangement of aromatic N-chloroamides to chloroaromatic
 amides in the solid state: inverted \P(N)-\S(N) occupational stability of
 amidyl radicals.
;
_journal_issue 26
_journal_name_full 'The journal of physical chemistry. A'
_journal_page_first 7834
_journal_page_last 7848
_journal_paper_doi 10.1021/jp203771c
_journal_volume 115
_journal_year 2011
_chemical_formula_moiety 'C9 H10 Cl N O'
_chemical_formula_sum 'C9 H10 Cl N O'
_chemical_formula_weight 183.63
_chemical_name_common ortho-methyl-N-chloroacetanilide
_chemical_name_systematic
; 
 ? 
;
_space_group_IT_number 14
_symmetry_cell_setting monoclinic
_symmetry_space_group_name_Hall '-P 2ybc'
_symmetry_space_group_name_H-M 'P 1 21/c 1'
_atom_sites_solution_hydrogens geom
_atom_sites_solution_primary direct
_atom_sites_solution_secondary difmap
_audit_creation_method SHELXL-97
_cell_angle_alpha 90.00
_cell_angle_beta 92.605(8)
_cell_angle_gamma 90.00
_cell_formula_units_Z 4
_cell_length_a 6.858(4)
_cell_length_b 7.636(5)
_cell_length_c 18.221(11)
_cell_measurement_reflns_used 2171
_cell_measurement_temperature 293(2)
_cell_measurement_theta_max 24.85
_cell_measurement_theta_min 2.93
_cell_volume 953.2(10)
_computing_cell_refinement 'APEX2 software (Bruker, 2007)'
_computing_data_collection 'APEX2 software (Bruker, 2007)'
_computing_data_reduction 'SAINT (Bruker, 2007)'
_computing_molecular_graphics 'DIAMOND (Brandenburg, 2005)'
_computing_publication_material 'WinGX (Farrugia, 1999)'
_computing_structure_refinement 'SHELXL-97 (Sheldrick, 2008)'
_computing_structure_solution 'SHELXS-97 (Sheldrick, 2008)'
_diffrn_ambient_temperature 293(2)
_diffrn_measured_fraction_theta_full 0.990
_diffrn_measured_fraction_theta_max 0.990
_diffrn_measurement_device_type 'Bruker SMART APEX2 diffractometer'
_diffrn_measurement_method '\f and \w scans'
_diffrn_radiation_monochromator 'multilayer confocal TXS mirror'
_diffrn_radiation_source 'rotating anode'
_diffrn_radiation_type MoK\a
_diffrn_radiation_wavelength 0.71073
_diffrn_reflns_av_R_equivalents 0.0399
_diffrn_reflns_av_sigmaI/netI 0.0355
_diffrn_reflns_limit_h_max 8
_diffrn_reflns_limit_h_min -8
_diffrn_reflns_limit_k_max 8
_diffrn_reflns_limit_k_min -8
_diffrn_reflns_limit_l_max 21
_diffrn_reflns_limit_l_min -21
_diffrn_reflns_number 6164
_diffrn_reflns_theta_full 24.77
_diffrn_reflns_theta_max 24.77
_diffrn_reflns_theta_min 2.24
_exptl_absorpt_coefficient_mu 0.352
_exptl_absorpt_correction_T_max 0.96
_exptl_absorpt_correction_T_min 0.94
_exptl_absorpt_correction_type empirical
_exptl_absorpt_process_details 'SADABS (Sheldrick, 1996)'
_exptl_crystal_colour colourless
_exptl_crystal_density_diffrn 1.280
_exptl_crystal_density_method 'not measured'
_exptl_crystal_description block
_exptl_crystal_F_000 384
_exptl_crystal_size_max 0.26
_exptl_crystal_size_mid 0.16
_exptl_crystal_size_min 0.12
_refine_diff_density_max 0.198
_refine_diff_density_min -0.253
_refine_diff_density_rms 0.052
_refine_ls_extinction_method none
_refine_ls_goodness_of_fit_ref 1.059
_refine_ls_hydrogen_treatment constr
_refine_ls_matrix_type full
_refine_ls_number_parameters 110
_refine_ls_number_reflns 1611
_refine_ls_number_restraints 0
_refine_ls_restrained_S_all 1.059
_refine_ls_R_factor_all 0.0662
_refine_ls_R_factor_gt 0.0473
_refine_ls_shift/su_max 0.000
_refine_ls_shift/su_mean 0.000
_refine_ls_structure_factor_coef Fsqd
_refine_ls_weighting_details 'calc w=1/[\s^2^(Fo^2^)+(0.1001P)^2^+0.0000P] where P=(Fo^2^+2Fc^2^)/3'
_refine_ls_weighting_scheme calc
_refine_ls_wR_factor_gt 0.1509
_refine_ls_wR_factor_ref 0.1642
_reflns_number_gt 1110
_reflns_number_total 1611
_reflns_threshold_expression >2sigma(I)
_cod_data_source_file jp203771c_si_001.cif
_cod_data_source_block shelxl
_cod_depositor_comments
;
The following automatic conversions were performed:

'_symmetry_cell_setting' value 'Monoclinic' changed to 'monoclinic'
according to /home/saulius/struct/CIF-dictionaries/cif_core.dic
dictionary named 'cif_core.dic' version 2.4.1 from 2010-06-29.

Automatic conversion script
Id: cif_fix_values 1715 2011-07-08 13:25:40Z adriana 
;
_cod_original_sg_symbol_H-M P2(1)/c
_cod_database_code 1501722

loop_
_symmetry_equiv_pos_as_xyz
'x, y, z'
'-x, y+1/2, -z+1/2'
'-x, -y, -z'
'x, -y-1/2, z-1/2'

loop_
_atom_site_label
_atom_site_type_symbol
_atom_site_fract_x
_atom_site_fract_y
_atom_site_fract_z
_atom_site_U_iso_or_equiv
_atom_site_adp_type
_atom_site_occupancy
_atom_site_symmetry_multiplicity
_atom_site_calc_flag
_atom_site_refinement_flags
C9 C 0.5542(5) 0.8338(5) 0.3629(2) 0.1124(13) Uani 1 1 d .
H9A H 0.6463 0.8805 0.3299 0.169 Uiso 1 1 calc R
H9B H 0.6128 0.7382 0.3901 0.169 Uiso 1 1 calc R
H9C H 0.5171 0.9237 0.3964 0.169 Uiso 1 1 calc R
Cl1 Cl 0.17039(14) 0.86618(10) 0.47842(4) 0.0968(4) Uani 1 1 d .
O1 O 0.2257(3) 0.5324(3) 0.53892(10) 0.0750(6) Uani 1 1 d .
N1 N 0.2266(3) 0.6797(2) 0.43195(11) 0.0613(6) Uani 1 1 d .
C8 C 0.2836(4) 0.3679(3) 0.43092(15) 0.0653(7) Uani 1 1 d .
H8A H 0.3261 0.2776 0.4646 0.098 Uiso 1 1 calc R
H8B H 0.3844 0.3910 0.3973 0.098 Uiso 1 1 calc R
H8C H 0.1675 0.3305 0.4040 0.098 Uiso 1 1 calc R
C1 C 0.2186(4) 0.6958(3) 0.35321(13) 0.0573(7) Uani 1 1 d .
C7 C 0.2415(3) 0.5308(3) 0.47263(13) 0.0538(6) Uani 1 1 d .
C2 C 0.3767(4) 0.7699(4) 0.31973(15) 0.0716(8) Uani 1 1 d .
C6 C 0.0546(5) 0.6380(3) 0.31384(16) 0.0726(8) Uani 1 1 d .
H6 H -0.0490 0.5906 0.3384 0.087 Uiso 1 1 calc R
C4 C 0.1979(9) 0.7257(5) 0.20388(18) 0.1096(14) Uani 1 1 d .
H4 H 0.1920 0.7362 0.1530 0.132 Uiso 1 1 calc R
C3 C 0.3606(7) 0.7861(5) 0.2435(2) 0.1002(12) Uani 1 1 d .
H3 H 0.4612 0.8385 0.2189 0.120 Uiso 1 1 calc R
C5 C 0.0433(6) 0.6498(4) 0.23843(19) 0.0964(11) Uani 1 1 d .
H5 H -0.0652 0.6080 0.2114 0.116 Uiso 1 1 calc R

loop_
_atom_site_aniso_label
_atom_site_aniso_U_11
_atom_site_aniso_U_22
_atom_site_aniso_U_33
_atom_site_aniso_U_23
_atom_site_aniso_U_13
_atom_site_aniso_U_12
C9 0.088(2) 0.109(3) 0.143(3) 0.040(2) 0.032(2) -0.012(2)
Cl1 0.1507(9) 0.0586(5) 0.0837(7) -0.0187(3) 0.0349(5) 0.0060(4)
O1 0.0921(13) 0.0853(14) 0.0485(12) 0.0064(9) 0.0142(9) -0.0030(10)
N1 0.0871(14) 0.0468(12) 0.0519(13) -0.0028(9) 0.0227(10) -0.0008(10)
C8 0.0837(18) 0.0496(14) 0.0633(16) 0.0047(11) 0.0105(13) 0.0027(12)
C1 0.0737(16) 0.0453(13) 0.0548(16) 0.0047(11) 0.0232(13) 0.0079(12)
C7 0.0524(13) 0.0593(15) 0.0506(16) 0.0019(11) 0.0133(10) -0.0064(11)
C2 0.0827(19) 0.0606(16) 0.0742(19) 0.0218(13) 0.0334(15) 0.0116(14)
C6 0.092(2) 0.0602(17) 0.0668(19) 0.0076(13) 0.0122(15) 0.0048(14)
C4 0.193(4) 0.092(3) 0.0463(19) 0.0168(18) 0.030(2) 0.056(3)
C3 0.133(3) 0.088(2) 0.084(3) 0.036(2) 0.058(2) 0.033(2)
C5 0.143(3) 0.077(2) 0.068(2) 0.0056(16) -0.006(2) 0.0220(19)

loop_
_atom_type_symbol
_atom_type_description
_atom_type_scat_dispersion_real
_atom_type_scat_dispersion_imag
_atom_type_scat_source
C C 0.0033 0.0016 'International Tables Vol C Tables 4.2.6.8 and 6.1.1.4'
N N 0.0061 0.0033 'International Tables Vol C Tables 4.2.6.8 and 6.1.1.4'
Cl Cl 0.1484 0.1585 'International Tables Vol C Tables 4.2.6.8 and 6.1.1.4'
O O 0.0106 0.0060 'International Tables Vol C Tables 4.2.6.8 and 6.1.1.4'
H H 0.0000 0.0000 'International Tables Vol C Tables 4.2.6.8 and 6.1.1.4'

loop_
_geom_angle_atom_site_label_1
_geom_angle_atom_site_label_2
_geom_angle_atom_site_label_3
_geom_angle
C2 C9 H9A 109.5
C2 C9 H9B 109.5
H9A C9 H9B 109.5
C2 C9 H9C 109.5
H9A C9 H9C 109.5
H9B C9 H9C 109.5
C7 N1 C1 127.9(2)
C7 N1 Cl1 116.10(17)
C1 N1 Cl1 115.04(15)
C7 C8 H8A 109.5
C7 C8 H8B 109.5
H8A C8 H8B 109.5
C7 C8 H8C 109.5
H8A C8 H8C 109.5
H8B C8 H8C 109.5
C6 C1 C2 122.5(3)
C6 C1 N1 119.0(2)
C2 C1 N1 118.6(2)
O1 C7 N1 121.7(2)
O1 C7 C8 122.8(2)
N1 C7 C8 115.5(2)
C1 C2 C3 116.5(3)
C1 C2 C9 122.2(3)
C3 C2 C9 121.3(3)
C5 C6 C1 120.4(3)
C5 C6 H6 119.8
C1 C6 H6 119.8
C3 C4 C5 121.3(3)
C3 C4 H4 119.3
C5 C4 H4 119.3
C4 C3 C2 121.1(3)
C4 C3 H3 119.4
C2 C3 H3 119.4
C6 C5 C4 118.2(4)
C6 C5 H5 120.9
C4 C5 H5 120.9

loop_
_geom_bond_atom_site_label_1
_geom_bond_atom_site_label_2
_geom_bond_distance
C9 C2 1.501(5)
C9 H9A 0.9600
C9 H9B 0.9600
C9 H9C 0.9600
Cl1 N1 1.710(2)
O1 C7 1.218(3)
N1 C7 1.359(3)
N1 C1 1.439(3)
C8 C7 1.493(3)
C8 H8A 0.9600
C8 H8B 0.9600
C8 H8C 0.9600
C1 C6 1.379(4)
C1 C2 1.388(4)
C2 C3 1.394(5)
C6 C5 1.376(4)
C6 H6 0.9300
C4 C3 1.380(6)
C4 C5 1.385(6)
C4 H4 0.9300
C3 H3 0.9300
C5 H5 0.9300

loop_
_cod_related_entry_id
_cod_related_entry_code
_cod_related_entry_database
1 10554687 ChemSpider
